data_8106733
loop_
_publ_author_name
'Manicum, Amanda-Lee'
'Alexander, Orbett'
'Schutte-Smith, Marietjie'
'Visser, Hendrik G.'
'Roodt, Andreas'

_publ_section_title
;
 Crystal structure of fac-(acetylacetonato-\k2
 O,O&#x2032;)tricarbonyl(benzyldiphenylphosphine-\kP)rhenium(I),
 C27H24O5PRe
;
_journal_issue 6
_journal_name_full 'Zeitschrift f\"ur Kristallographie - New Crystal Structures'
_journal_page_first 957
_journal_page_last 959
_journal_paper_doi 10.1515/ncrs-2017-0097
_journal_volume 232
_journal_year 2017
_chemical_formula_moiety 'C27 H24 O5 P Re'
_chemical_formula_sum 'C27 H24 O5 P Re'
_chemical_formula_weight 645.64
_space_group_IT_number 2
_space_group_name_Hall '-P 1'
_space_group_name_H-M_alt 'P -1'
_symmetry_cell_setting triclinic
_symmetry_space_group_name_Hall '-P 1'
_symmetry_space_group_name_H-M 'P -1'
_atom_sites_solution_hydrogens mixed
_atom_sites_solution_primary direct
_atom_sites_solution_secondary difmap
_cell_angle_alpha 89.688(6)
_cell_angle_beta 70.083(6)
_cell_angle_gamma 76.315(6)
_cell_formula_units_Z 2
_cell_length_a 9.0305(17)
_cell_length_b 12.084(2)
_cell_length_c 12.403(2)
_cell_measurement_reflns_used 9890
_cell_measurement_temperature 100(2)
_cell_measurement_theta_max 28.35
_cell_measurement_theta_min 3.77
_cell_volume 1232.2(4)
_computing_cell_refinement 'SAINT-Plus (Bruker, 2004)'
_computing_data_collection 'APEX2 (Bruker, 2010)'
_computing_data_reduction 'SAINT-Plus (Bruker, 2004)'
_computing_molecular_graphics 'DIAMOND 3.0c (Brandenburg & Putz, 2005)'
_computing_publication_material
;
O. V. Dolomanov, L. J. Bourhis, R. J. Gildea, J. A. K. Howard and H. Puschmann,
OLEX2: a complete structure solution, refinement and analysis program. J. Appl. 
Cryst.(2009).42,339-341
;
_computing_structure_refinement
;
SHELX, G.M. Sheldrick, Acta Cryst.(2008). A64,112-122
;
_computing_structure_solution
;
SHELX, G.M. Sheldrick, Acta Cryst.(2008). A64, 112-122
;
_diffrn_ambient_temperature 100(2)
_diffrn_measured_fraction_theta_full 0.994
_diffrn_measured_fraction_theta_max 0.990
_diffrn_measurement_device_type 'Bruker APEX-II CCD'
_diffrn_measurement_method '\f and \w scans'
_diffrn_radiation_monochromator graphite
_diffrn_radiation_source 'sealed tube'
_diffrn_radiation_type MoK\a
_diffrn_radiation_wavelength 0.71073
_diffrn_reflns_av_R_equivalents 0.0519
_diffrn_reflns_av_unetI/netI 0.0218
_diffrn_reflns_limit_h_max 12
_diffrn_reflns_limit_h_min -12
_diffrn_reflns_limit_k_max 16
_diffrn_reflns_limit_k_min -16
_diffrn_reflns_limit_l_max 16
_diffrn_reflns_limit_l_min -16
_diffrn_reflns_number 6098
_diffrn_reflns_theta_full 25.242
_diffrn_reflns_theta_max 28.372
_diffrn_reflns_theta_min 1.740
_exptl_absorpt_coefficient_mu 5.031
_exptl_absorpt_correction_T_max 0.566
_exptl_absorpt_correction_T_min 0.324
_exptl_absorpt_correction_type multi-scan
_exptl_absorpt_process_details
;
SADABS (Bruker, 2004)
;
_exptl_crystal_colour yellow
_exptl_crystal_density_diffrn 1.740
_exptl_crystal_density_method 'not measured'
_exptl_crystal_description cuboid
_exptl_crystal_F_000 632
_exptl_crystal_size_max 0.358
_exptl_crystal_size_mid 0.193
_exptl_crystal_size_min 0.113
_refine_diff_density_max 0.488
_refine_diff_density_min -0.626
_refine_diff_density_rms 0.095
_refine_ls_extinction_method none
_refine_ls_goodness_of_fit_ref 1.083
_refine_ls_hydrogen_treatment mixed
_refine_ls_matrix_type full
_refine_ls_number_parameters 325
_refine_ls_number_reflns 6098
_refine_ls_number_restraints 0
_refine_ls_restrained_S_all 1.083
_refine_ls_R_factor_all 0.0197
_refine_ls_R_factor_gt 0.0180
_refine_ls_shift/su_max 0.001
_refine_ls_shift/su_mean 0.000
_refine_ls_structure_factor_coef Fsqd
_refine_ls_weighting_details 'w=1/[\s^2^(Fo^2^)+(0.0151P)^2^+1.6392P] where P=(Fo^2^+2Fc^2^)/3'
_refine_ls_weighting_scheme calc
_refine_ls_wR_factor_gt 0.0421
_refine_ls_wR_factor_ref 0.0432
_reflns_number_gt 5829
_reflns_number_total 6098
_reflns_threshold_expression 'I > 2\s(I)'
_cod_data_source_file suppl_ncrs-2017-0097_suppl.cif
_cod_data_source_block 16oam4_0m
_cod_original_sg_symbol_H-M P-1
_cod_database_code 8106733

loop_
_space_group_symop_operation_xyz
'x, y, z'
'-x, -y, -z'

loop_
_atom_site_label
_atom_site_type_symbol
_atom_site_fract_x
_atom_site_fract_y
_atom_site_fract_z
_atom_site_U_iso_or_equiv
_atom_site_adp_type
_atom_site_occupancy
_atom_site_site_symmetry_order
_atom_site_calc_flag
_atom_site_refinement_flags_posn
_atom_site_refinement_flags_adp
_atom_site_refinement_flags_occupancy
_atom_site_disorder_assembly
_atom_site_disorder_group
Re1 Re 0.19351(2) 0.29170(2) 0.12807(2) 0.01370(3) Uani 1 1 d . . . . .
P1 P 0.18998(7) 0.20541(5) 0.30979(5) 0.01253(11) Uani 1 1 d . . . . .
O1 O -0.1769(2) 0.38212(16) 0.22543(17) 0.0255(4) Uani 1 1 d . . . . .
O2 O 0.1399(3) 0.07837(17) 0.02860(17) 0.0271(4) Uani 1 1 d . . . . .
O3 O 0.1887(3) 0.3977(2) -0.0991(2) 0.0434(6) Uani 1 1 d . . . . .
O5 O 0.2380(2) 0.43764(15) 0.19616(16) 0.0196(4) Uani 1 1 d . . . . .
O4 O 0.4521(2) 0.22899(15) 0.06561(15) 0.0187(3) Uani 1 1 d . . . . .
C24 C -0.1320(3) -0.0925(2) 0.2441(2) 0.0246(5) Uani 1 1 d . . . . .
H24 H -0.1588 -0.1519 0.2103 0.029 Uiso 1 1 calc R U . . .
C25 C -0.0147(3) -0.1183(2) 0.2949(2) 0.0232(5) Uani 1 1 d . . . . .
H25 H 0.0388 -0.1958 0.2966 0.028 Uiso 1 1 calc R U . . .
C26 C 0.0252(3) -0.0316(2) 0.3435(2) 0.0186(5) Uani 1 1 d . . . . .
H26 H 0.1055 -0.0505 0.3786 0.022 Uiso 1 1 calc R U . . .
C23 C -0.2101(3) 0.0208(2) 0.2428(2) 0.0253(6) Uani 1 1 d . . . . .
H23 H -0.2918 0.0391 0.2089 0.030 Uiso 1 1 calc R U . . .
C16 C 0.1095(3) 0.3554(2) 0.5081(2) 0.0219(5) Uani 1 1 d . . . . .
H16 H -0.0008 0.3555 0.5227 0.026 Uiso 1 1 calc R U . . .
C21 C -0.0506(3) 0.0828(2) 0.3417(2) 0.0162(4) Uani 1 1 d . . . . .
C22 C -0.1693(3) 0.1078(2) 0.2908(2) 0.0210(5) Uani 1 1 d . . . . .
H22 H -0.2230 0.1851 0.2888 0.025 Uiso 1 1 calc R U . . .
C27 C -0.0077(3) 0.1770(2) 0.3957(2) 0.0171(5) Uani 1 1 d . . . . .
H27A H -0.0050 0.1562 0.4725 0.021 Uiso 1 1 calc R U . . .
H27B H -0.0944 0.2481 0.4072 0.021 Uiso 1 1 calc R U . . .
C35 C 0.4843(3) -0.1168(2) 0.2006(2) 0.0199(5) Uani 1 1 d . . . . .
H35 H 0.5311 -0.1651 0.1312 0.024 Uiso 1 1 calc R U . . .
C36 C 0.3999(3) -0.0040(2) 0.2010(2) 0.0157(4) Uani 1 1 d . . . . .
H36 H 0.3902 0.0246 0.1316 0.019 Uiso 1 1 calc R U . . .
C14 C 0.3090(4) 0.4196(2) 0.5622(2) 0.0259(6) Uani 1 1 d . . . . .
H14 H 0.3360 0.4617 0.6142 0.031 Uiso 1 1 calc R U . . .
C34 C 0.4997(3) -0.1583(2) 0.3018(2) 0.0201(5) Uani 1 1 d . . . . .
H34 H 0.5554 -0.2356 0.3018 0.024 Uiso 1 1 calc R U . . .
C31 C 0.3297(3) 0.06701(19) 0.3030(2) 0.0140(4) Uani 1 1 d . . . . .
C32 C 0.3492(3) 0.0252(2) 0.4040(2) 0.0169(5) Uani 1 1 d . . . . .
H32 H 0.3044 0.0738 0.4732 0.020 Uiso 1 1 calc R U . . .
C33 C 0.4339(3) -0.0871(2) 0.4034(2) 0.0187(5) Uani 1 1 d . . . . .
H33 H 0.4468 -0.1153 0.4722 0.022 Uiso 1 1 calc R U . . .
C5 C 0.5586(3) 0.2839(2) 0.0614(2) 0.0185(5) Uani 1 1 d . . . . .
C11 C 0.2311(3) 0.2923(2) 0.4111(2) 0.0160(4) Uani 1 1 d . . . . .
C12 C 0.3919(3) 0.2954(2) 0.3892(2) 0.0196(5) Uani 1 1 d . . . . .
H12 H 0.4755 0.2538 0.3228 0.023 Uiso 1 1 calc R U . . .
C8 C 0.3628(4) 0.5744(2) 0.2351(3) 0.0324(7) Uani 1 1 d . . . . .
H8A H 0.2486 0.6115 0.2786 0.049 Uiso 1 1 calc R U . . .
H8B H 0.4086 0.6240 0.1769 0.049 Uiso 1 1 calc R U . . .
H8C H 0.4241 0.5606 0.2876 0.049 Uiso 1 1 calc R U . . .
C7 C 0.3735(3) 0.4622(2) 0.1767(2) 0.0205(5) Uani 1 1 d . . . . .
C6 C 0.5261(3) 0.3947(2) 0.1098(2) 0.0220(5) Uani 1 1 d . . . . .
H6 H 0.6162 0.4274 0.0959 0.026 Uiso 1 1 calc R U . . .
C4 C 0.7328(3) 0.2191(3) -0.0006(3) 0.0272(6) Uani 1 1 d . . . . .
H4A H 0.7354 0.1430 -0.0294 0.041 Uiso 1 1 calc R U . . .
H4B H 0.7930 0.2113 0.0526 0.041 Uiso 1 1 calc R U . . .
H4C H 0.7831 0.2607 -0.0654 0.041 Uiso 1 1 calc R U . . .
C3 C 0.1949(4) 0.3613(2) -0.0148(2) 0.0254(6) Uani 1 1 d . . . . .
C15 C 0.1486(4) 0.4185(2) 0.5836(2) 0.0271(6) Uani 1 1 d . . . . .
H15 H 0.0651 0.4606 0.6498 0.033 Uiso 1 1 calc R U . . .
C2 C 0.1598(3) 0.1578(2) 0.0673(2) 0.0180(5) Uani 1 1 d . . . . .
C1 C -0.0364(3) 0.3486(2) 0.1884(2) 0.0183(5) Uani 1 1 d . . . . .
C13 C 0.4306(3) 0.3592(2) 0.4645(2) 0.0244(5) Uani 1 1 d . . . . .
H13 H 0.5404 0.3614 0.4489 0.029 Uiso 1 1 calc R U . . .

loop_
_atom_site_aniso_label
_atom_site_aniso_U_11
_atom_site_aniso_U_22
_atom_site_aniso_U_33
_atom_site_aniso_U_23
_atom_site_aniso_U_13
_atom_site_aniso_U_12
Re1 0.01382(5) 0.01342(5) 0.01394(5) 0.00108(3) -0.00494(4) -0.00339(3)
P1 0.0109(3) 0.0145(3) 0.0124(3) -0.0005(2) -0.0041(2) -0.0033(2)
O1 0.0175(9) 0.0247(10) 0.0341(11) -0.0012(8) -0.0113(8) -0.0014(7)
O2 0.0335(11) 0.0244(10) 0.0273(10) -0.0039(8) -0.0134(9) -0.0103(8)
O3 0.0560(15) 0.0452(14) 0.0300(12) 0.0195(10) -0.0180(11) -0.0105(12)
O5 0.0177(9) 0.0149(8) 0.0256(9) -0.0006(7) -0.0061(7) -0.0049(7)
O4 0.0152(8) 0.0179(8) 0.0201(9) 0.0000(7) -0.0023(7) -0.0044(7)
C24 0.0198(13) 0.0298(14) 0.0247(13) -0.0029(11) -0.0033(10) -0.0139(11)
C25 0.0188(12) 0.0217(12) 0.0264(13) 0.0009(10) -0.0022(10) -0.0080(10)
C26 0.0154(11) 0.0238(12) 0.0188(12) 0.0051(9) -0.0055(9) -0.0097(10)
C23 0.0204(13) 0.0346(15) 0.0268(13) 0.0020(11) -0.0122(11) -0.0119(11)
C16 0.0189(12) 0.0231(13) 0.0215(12) -0.0041(10) -0.0046(10) -0.0048(10)
C21 0.0123(11) 0.0231(12) 0.0124(10) 0.0009(9) -0.0013(8) -0.0075(9)
C22 0.0130(11) 0.0268(13) 0.0239(13) 0.0047(10) -0.0050(10) -0.0087(10)
C27 0.0133(11) 0.0215(12) 0.0153(11) -0.0008(9) -0.0032(9) -0.0048(9)
C35 0.0191(12) 0.0188(12) 0.0207(12) -0.0032(9) -0.0061(10) -0.0040(9)
C36 0.0137(11) 0.0193(11) 0.0161(11) 0.0010(9) -0.0057(9) -0.0069(9)
C14 0.0341(15) 0.0191(12) 0.0301(14) -0.0049(10) -0.0175(12) -0.0073(11)
C34 0.0181(12) 0.0160(11) 0.0269(13) 0.0024(10) -0.0095(10) -0.0031(9)
C31 0.0094(10) 0.0141(10) 0.0178(11) -0.0003(8) -0.0044(8) -0.0023(8)
C32 0.0156(11) 0.0192(11) 0.0158(11) 0.0009(9) -0.0052(9) -0.0047(9)
C33 0.0159(11) 0.0211(12) 0.0217(12) 0.0061(10) -0.0089(10) -0.0062(9)
C5 0.0166(12) 0.0228(12) 0.0164(11) 0.0054(9) -0.0059(9) -0.0053(9)
C11 0.0182(11) 0.0140(11) 0.0184(11) 0.0009(9) -0.0093(9) -0.0042(9)
C12 0.0175(12) 0.0185(12) 0.0232(12) -0.0014(9) -0.0084(10) -0.0031(9)
C8 0.0331(16) 0.0200(13) 0.0469(18) -0.0050(12) -0.0157(14) -0.0089(12)
C7 0.0246(13) 0.0156(11) 0.0254(13) 0.0060(10) -0.0117(11) -0.0079(10)
C6 0.0178(12) 0.0220(12) 0.0278(13) 0.0021(10) -0.0080(10) -0.0078(10)
C4 0.0156(12) 0.0296(14) 0.0322(15) 0.0016(12) -0.0049(11) -0.0030(11)
C3 0.0297(14) 0.0216(13) 0.0240(13) 0.0052(10) -0.0087(11) -0.0059(11)
C15 0.0316(15) 0.0222(13) 0.0234(13) -0.0096(10) -0.0059(11) -0.0044(11)
C2 0.0163(11) 0.0214(12) 0.0157(11) 0.0013(9) -0.0062(9) -0.0025(9)
C1 0.0218(13) 0.0172(11) 0.0182(11) 0.0006(9) -0.0110(10) -0.0030(9)
C13 0.0206(13) 0.0228(13) 0.0335(15) -0.0011(11) -0.0139(11) -0.0058(10)

loop_
_atom_type_symbol
_atom_type_description
_atom_type_scat_dispersion_real
_atom_type_scat_dispersion_imag
_atom_type_scat_source
C C 0.0033 0.0016 'International Tables Vol C Tables 4.2.6.8 and 6.1.1.4'
H H 0.0000 0.0000 'International Tables Vol C Tables 4.2.6.8 and 6.1.1.4'
O O 0.0106 0.0060 'International Tables Vol C Tables 4.2.6.8 and 6.1.1.4'
P P 0.1023 0.0942 'International Tables Vol C Tables 4.2.6.8 and 6.1.1.4'
Re Re -1.018 7.231 'International Tables Vol C Tables 4.2.6.8 and 6.1.1.4'

loop_
_geom_angle_atom_site_label_1
_geom_angle_atom_site_label_2
_geom_angle_atom_site_label_3
_geom_angle
_geom_angle_site_symmetry_1
_geom_angle_site_symmetry_3
C1 Re1 C2 87.68(10) . .
C1 Re1 C3 88.95(11) . .
C2 Re1 C3 88.50(11) . .
C1 Re1 O4 178.17(8) . .
C2 Re1 O4 93.49(9) . .
C3 Re1 O4 92.49(10) . .
C1 Re1 O5 93.88(9) . .
C2 Re1 O5 178.21(8) . .
C3 Re1 O5 92.40(10) . .
O4 Re1 O5 84.93(7) . .
C1 Re1 P1 90.68(7) . .
C2 Re1 P1 91.88(7) . .
C3 Re1 P1 179.46(9) . .
O4 Re1 P1 87.87(5) . .
O5 Re1 P1 87.23(5) . .
C31 P1 C11 102.29(11) . .
C31 P1 C27 101.33(11) . .
C11 P1 C27 103.39(11) . .
C31 P1 Re1 118.68(8) . .
C11 P1 Re1 114.94(8) . .
C27 P1 Re1 114.09(8) . .
C7 O5 Re1 127.91(16) . .
C5 O4 Re1 127.94(16) . .
C25 C24 C23 119.4(2) . .
C25 C24 H24 120.3 . .
C23 C24 H24 120.3 . .
C24 C25 C26 120.3(3) . .
C24 C25 H25 119.8 . .
C26 C25 H25 119.8 . .
C25 C26 C21 121.0(2) . .
C25 C26 H26 119.5 . .
C21 C26 H26 119.5 . .
C24 C23 C22 120.3(2) . .
C24 C23 H23 119.8 . .
C22 C23 H23 119.8 . .
C15 C16 C11 120.6(2) . .
C15 C16 H16 119.7 . .
C11 C16 H16 119.7 . .
C26 C21 C22 118.2(2) . .
C26 C21 C27 120.8(2) . .
C22 C21 C27 121.0(2) . .
C23 C22 C21 120.8(3) . .
C23 C22 H22 119.6 . .
C21 C22 H22 119.6 . .
C21 C27 P1 114.06(16) . .
C21 C27 H27A 108.7 . .
P1 C27 H27A 108.7 . .
C21 C27 H27B 108.7 . .
P1 C27 H27B 108.7 . .
H27A C27 H27B 107.6 . .
C34 C35 C36 119.9(2) . .
C34 C35 H35 120.0 . .
C36 C35 H35 120.0 . .
C35 C36 C31 120.3(2) . .
C35 C36 H36 119.9 . .
C31 C36 H36 119.9 . .
C15 C14 C13 119.9(2) . .
C15 C14 H14 120.0 . .
C13 C14 H14 120.0 . .
C35 C34 C33 120.3(2) . .
C35 C34 H34 119.9 . .
C33 C34 H34 119.9 . .
C36 C31 C32 119.4(2) . .
C36 C31 P1 120.35(18) . .
C32 C31 P1 119.67(18) . .
C33 C32 C31 120.3(2) . .
C33 C32 H32 119.9 . .
C31 C32 H32 119.9 . .
C32 C33 C34 119.9(2) . .
C32 C33 H33 120.1 . .
C34 C33 H33 120.1 . .
O4 C5 C6 125.6(2) . .
O4 C5 C4 115.1(2) . .
C6 C5 C4 119.3(2) . .
C12 C11 C16 119.0(2) . .
C12 C11 P1 117.84(18) . .
C16 C11 P1 123.12(19) . .
C11 C12 C13 120.3(2) . .
C11 C12 H12 119.9 . .
C13 C12 H12 119.9 . .
C7 C8 H8A 109.5 . .
C7 C8 H8B 109.5 . .
H8A C8 H8B 109.5 . .
C7 C8 H8C 109.5 . .
H8A C8 H8C 109.5 . .
H8B C8 H8C 109.5 . .
O5 C7 C6 126.1(2) . .
O5 C7 C8 114.8(2) . .
C6 C7 C8 119.0(2) . .
C5 C6 C7 126.0(2) . .
C5 C6 H6 117.0 . .
C7 C6 H6 117.0 . .
C5 C4 H4A 109.5 . .
C5 C4 H4B 109.5 . .
H4A C4 H4B 109.5 . .
C5 C4 H4C 109.5 . .
H4A C4 H4C 109.5 . .
H4B C4 H4C 109.5 . .
O3 C3 Re1 175.3(3) . .
C14 C15 C16 120.0(2) . .
C14 C15 H15 120.0 . .
C16 C15 H15 120.0 . .
O2 C2 Re1 178.5(2) . .
O1 C1 Re1 179.3(2) . .
C14 C13 C12 120.2(2) . .
C14 C13 H13 119.9 . .
C12 C13 H13 119.9 . .

loop_
_geom_bond_atom_site_label_1
_geom_bond_atom_site_label_2
_geom_bond_distance
_geom_bond_site_symmetry_2
Re1 C1 1.902(3) .
Re1 C2 1.919(3) .
Re1 C3 1.954(3) .
Re1 O4 2.1362(18) .
Re1 O5 2.1369(17) .
Re1 P1 2.4718(7) .
P1 C31 1.824(2) .
P1 C11 1.826(2) .
P1 C27 1.852(2) .
O1 C1 1.160(3) .
O2 C2 1.152(3) .
O3 C3 1.147(3) .
O5 C7 1.271(3) .
O4 C5 1.279(3) .
C24 C25 1.384(4) .
C24 C23 1.387(4) .
C24 H24 0.9500 .
C25 C26 1.387(4) .
C25 H25 0.9500 .
C26 C21 1.394(4) .
C26 H26 0.9500 .
C23 C22 1.390(4) .
C23 H23 0.9500 .
C16 C15 1.394(4) .
C16 C11 1.396(3) .
C16 H16 0.9500 .
C21 C22 1.395(3) .
C21 C27 1.513(3) .
C22 H22 0.9500 .
C27 H27A 0.9900 .
C27 H27B 0.9900 .
C35 C34 1.388(4) .
C35 C36 1.394(3) .
C35 H35 0.9500 .
C36 C31 1.395(3) .
C36 H36 0.9500 .
C14 C15 1.385(4) .
C14 C13 1.390(4) .
C14 H14 0.9500 .
C34 C33 1.393(4) .
C34 H34 0.9500 .
C31 C32 1.399(3) .
C32 C33 1.390(3) .
C32 H32 0.9500 .
C33 H33 0.9500 .
C5 C6 1.394(4) .
C5 C4 1.510(4) .
C11 C12 1.393(3) .
C12 C13 1.395(3) .
C12 H12 0.9500 .
C8 C7 1.507(4) .
C8 H8A 0.9800 .
C8 H8B 0.9800 .
C8 H8C 0.9800 .
C7 C6 1.396(4) .
C6 H6 0.9500 .
C4 H4A 0.9800 .
C4 H4B 0.9800 .
C4 H4C 0.9800 .
C15 H15 0.9500 .
C13 H13 0.9500 .

loop_
_geom_torsion_atom_site_label_1
_geom_torsion_atom_site_label_2
_geom_torsion_atom_site_label_3
_geom_torsion_atom_site_label_4
_geom_torsion
_geom_torsion_site_symmetry_1
_geom_torsion_site_symmetry_2
_geom_torsion_site_symmetry_3
_geom_torsion_site_symmetry_4
C23 C24 C25 C26 -0.4(4) . . . .
C24 C25 C26 C21 -0.4(4) . . . .
C25 C24 C23 C22 0.9(4) . . . .
C25 C26 C21 C22 0.7(4) . . . .
C25 C26 C21 C27 179.5(2) . . . .
C24 C23 C22 C21 -0.5(4) . . . .
C26 C21 C22 C23 -0.3(4) . . . .
C27 C21 C22 C23 -179.0(2) . . . .
C26 C21 C27 P1 75.5(3) . . . .
C22 C21 C27 P1 -105.8(2) . . . .
C31 P1 C27 C21 -60.01(19) . . . .
C11 P1 C27 C21 -165.72(17) . . . .
Re1 P1 C27 C21 68.73(19) . . . .
C34 C35 C36 C31 -0.6(4) . . . .
C36 C35 C34 C33 -1.2(4) . . . .
C35 C36 C31 C32 2.1(3) . . . .
C35 C36 C31 P1 -169.19(18) . . . .
C11 P1 C31 C36 -146.91(19) . . . .
C27 P1 C31 C36 106.5(2) . . . .
Re1 P1 C31 C36 -19.2(2) . . . .
C11 P1 C31 C32 41.8(2) . . . .
C27 P1 C31 C32 -64.7(2) . . . .
Re1 P1 C31 C32 169.53(16) . . . .
C36 C31 C32 C33 -1.8(3) . . . .
P1 C31 C32 C33 169.48(18) . . . .
C31 C32 C33 C34 0.1(4) . . . .
C35 C34 C33 C32 1.4(4) . . . .
Re1 O4 C5 C6 7.9(4) . . . .
Re1 O4 C5 C4 -172.99(16) . . . .
C15 C16 C11 C12 -1.6(4) . . . .
C15 C16 C11 P1 178.8(2) . . . .
C31 P1 C11 C12 52.9(2) . . . .
C27 P1 C11 C12 157.84(19) . . . .
Re1 P1 C11 C12 -77.2(2) . . . .
C31 P1 C11 C16 -127.5(2) . . . .
C27 P1 C11 C16 -22.5(2) . . . .
Re1 P1 C11 C16 102.5(2) . . . .
C16 C11 C12 C13 1.1(4) . . . .
P1 C11 C12 C13 -179.2(2) . . . .
Re1 O5 C7 C6 -3.5(4) . . . .
Re1 O5 C7 C8 177.82(18) . . . .
O4 C5 C6 C7 4.1(4) . . . .
C4 C5 C6 C7 -175.0(3) . . . .
O5 C7 C6 C5 -6.5(4) . . . .
C8 C7 C6 C5 172.1(3) . . . .
C13 C14 C15 C16 0.9(4) . . . .
C11 C16 C15 C14 0.6(4) . . . .
C15 C14 C13 C12 -1.4(4) . . . .
C11 C12 C13 C14 0.4(4) . . . .
